data_7128240
loop_
_publ_author_name
'Bora, Pranjal'
'Jakkampudi, Satish'
'Parella, Ramarao'
'Sakkani, Nagaraju'
'Dai, Qipu'
'Bihani, Manisha'
'Arman, Hadi D.'
'Zhao, John C.-G.'

_publ_section_title
;
 Diastereodivergent synthesis of 4-oxocyclohexanecarbaldehydes by using
 the modularly designed organocatalysts upon switching on their iminium
 catalysis.
;
_journal_issue 43
_journal_name_full 'Chemical communications (Cambridge, England)'
_journal_page_first 5334
_journal_page_last 5337
_journal_paper_doi 10.1039/d1cc01020d
_journal_volume 57
_journal_year 2021
_chemical_absolute_configuration ad
_chemical_formula_moiety 'C21 H18 N2 O6'
_chemical_formula_sum 'C21 H18 N2 O6'
_chemical_formula_weight 394.37
_chemical_name_systematic (1R,2R,6S)-2-(4-nitrophenyl)-6-[(E)-4-nitrostyryl]-4-oxocyclohexane-1-carbaldehyde
_space_group_crystal_system monoclinic
_space_group_IT_number 5
_space_group_name_Hall 'C 2y'
_space_group_name_H-M_alt 'C 1 2 1'
_atom_sites_solution_hydrogens geom
_atom_sites_solution_primary dual
_audit_creation_date 2020-06-17
_audit_creation_method
;
Olex2 1.3-ac4
(compiled 2019.10.09 svn.r3662 for Rigaku Oxford Diffraction, GUI svn.r5959)
;
_audit_update_record
;
2020-11-09 deposited with the CCDC.	2021-04-26 downloaded from the CCDC.
;
_cell_angle_alpha 90
_cell_angle_beta 93.046(2)
_cell_angle_gamma 90
_cell_formula_units_Z 4
_cell_length_a 21.5200(4)
_cell_length_b 5.22340(10)
_cell_length_c 16.8010(3)
_cell_measurement_reflns_used 7833
_cell_measurement_temperature 100.00(10)
_cell_measurement_theta_max 75.3200
_cell_measurement_theta_min 2.6290
_cell_volume 1885.89(6)
_computing_cell_refinement 'CrysAlisPro 1.171.40.63a (Rigaku OD, 2019)'
_computing_data_collection 'CrysAlisPro 1.171.40.63a (Rigaku OD, 2019)'
_computing_data_reduction 'CrysAlisPro 1.171.40.63a (Rigaku OD, 2019)'
_computing_molecular_graphics 'Olex2 1.3-ac4 (Dolomanov et al., 2009)'
_computing_publication_material 'Olex2 1.3-ac4 (Dolomanov et al., 2009)'
_computing_structure_refinement 'ShelXL 2018/3 (Sheldrick, 2015)'
_computing_structure_solution 'ShelXT n/a (Sheldrick, 2015)'
_diffrn_ambient_environment N~2~
_diffrn_ambient_temperature 100.00(10)
_diffrn_detector 'Hybrid Pixel Array Detector'
_diffrn_detector_area_resol_mean 10.0000
_diffrn_detector_type HyPix
_diffrn_measured_fraction_theta_full 0.998
_diffrn_measured_fraction_theta_max 0.956
_diffrn_measurement_details
;
List of Runs (angles in degrees, time in seconds):

  # Type    Start    End  Width  t~exp~   \w     \q     \k     \f   Frames
#--------------------------------------------------------------------------
  1  \w    -25.00  72.00   0.50    2.80    --   46.75 -80.00  15.00  194
  2  \w     34.00 132.00   0.50   11.20    --  106.69 -80.00  15.00  196
  3  \w     92.00 178.00   0.50   11.20    --  106.69  45.00  90.00  172
  4  \w     83.00 119.00   0.50    2.80    --   46.75  57.00  60.00   72
  5  \w     82.00 178.00   0.50   11.20    --  106.69  80.00 139.00  192
  6  \w     34.00 101.00   0.50   11.20    --  106.69 -77.00 -90.00  134
  7  \w     34.00 101.00   0.50   11.20    --  106.69 -77.00-150.00  134
  8  \w     34.00 111.00   0.50   11.20    --  106.69-125.00-120.00  154
  9  \w     34.00  71.00   0.50   11.20    --  106.69 -61.00  90.00   74
 10  \w     34.00  71.00   0.50   11.20    --  106.69 -61.00 150.00   74
 11  \w     22.00 119.00   0.50    2.80    --   46.75  80.00 139.00  194
 12  \w    -51.00 -16.00   0.50   11.20    --  -88.50  45.00 -30.00   70
 13  \w    -51.00 -16.00   0.50   11.20    --  -88.50  45.00 -90.00   70
 14  \w   -119.00 -21.00   0.50    2.80    --  -46.75 -80.00  15.00  196
 15  \w    -72.00  26.00   0.50    2.80    --  -46.75  80.00 139.00  196
 16  \w   -114.00 -15.00   0.50   11.20    --  -88.50  80.00 139.00  198
 17  \w   -119.00 -83.00   0.50    2.80    --  -46.75 -57.00 -60.00   72
 18  \w   -119.00 -87.00   0.50    2.80    --  -46.75-125.00  60.00   64
 19  \w   -119.00 -87.00   0.50    2.80    --  -46.75-125.00  90.00   64
 20  \w   -160.00 -91.00   0.50   11.20    --  -88.50 -61.00  30.00  138
 21  \w   -160.00 -91.00   0.50   11.20    --  -88.50 -61.00 -90.00  138
 22  \w   -160.00 -63.00   0.50   11.20    --  -88.50 -80.00  15.00  194
 23  \w   -161.00 -74.00   0.50   11.20    --  -88.50 -45.00  60.00  174
 24  \w   -163.00 -73.00   0.50   11.20    --  -88.50 -30.00  90.00  180
 25  \w   -161.00 -74.00   0.50   11.20    --  -88.50 -45.00 -60.00  174
 26  \w   -163.00 -73.00   0.50   11.20    --  -88.50 -30.00-120.00  180
 27  \w   -161.00 -74.00   0.50   11.20    --  -88.50 -45.00-150.00  174
;
_diffrn_measurement_device 'four-circle diffractometer'
_diffrn_measurement_device_type 'XtaLAB Synergy, Dualflex, HyPix'
_diffrn_measurement_method '\w scans'
_diffrn_orient_matrix_type 'CrysAlisPro convention (1999,Acta A55,543-557)'
_diffrn_orient_matrix_UB_11 -0.0258884000
_diffrn_orient_matrix_UB_12 0.0537048000
_diffrn_orient_matrix_UB_13 0.0820845000
_diffrn_orient_matrix_UB_21 -0.0307778000
_diffrn_orient_matrix_UB_22 0.2472844000
_diffrn_orient_matrix_UB_23 -0.0329871000
_diffrn_orient_matrix_UB_31 -0.0593514000
_diffrn_orient_matrix_UB_32 -0.1514802000
_diffrn_orient_matrix_UB_33 -0.0246216000
_diffrn_radiation_monochromator mirror
_diffrn_radiation_probe x-ray
_diffrn_radiation_type 'Cu K\a'
_diffrn_radiation_wavelength 1.54184
_diffrn_reflns_av_R_equivalents 0.0587
_diffrn_reflns_av_unetI/netI 0.0434
_diffrn_reflns_Laue_measured_fraction_full 0.998
_diffrn_reflns_Laue_measured_fraction_max 0.956
_diffrn_reflns_limit_h_max 24
_diffrn_reflns_limit_h_min -26
_diffrn_reflns_limit_k_max 6
_diffrn_reflns_limit_k_min -6
_diffrn_reflns_limit_l_max 21
_diffrn_reflns_limit_l_min -21
_diffrn_reflns_number 13035
_diffrn_reflns_point_group_measured_fraction_full 0.980
_diffrn_reflns_point_group_measured_fraction_max 0.904
_diffrn_reflns_theta_full 67.684
_diffrn_reflns_theta_max 76.432
_diffrn_reflns_theta_min 2.634
_diffrn_source 'micro-focus sealed X-ray tube'
_diffrn_source_type 'PhotonJet (Cu) X-ray Source'
_exptl_absorpt_coefficient_mu 0.863
_exptl_absorpt_correction_T_max 1.000
_exptl_absorpt_correction_T_min 0.637
_exptl_absorpt_correction_type gaussian
_exptl_absorpt_process_details
;
CrysAlisPro 1.171.40.63a (Rigaku Oxford Diffraction, 2019)
Numerical absorption correction based on gaussian integration over
			a multifaceted crystal model
Empirical absorption correction using spherical harmonics,
 implemented in SCALE3 ABSPACK scaling algorithm.
;
_exptl_crystal_colour 'clear colourless'
_exptl_crystal_colour_lustre clear
_exptl_crystal_colour_primary colourless
_exptl_crystal_density_diffrn 1.389
_exptl_crystal_description needle
_exptl_crystal_F_000 824
_exptl_crystal_size_max 0.196
_exptl_crystal_size_mid 0.105
_exptl_crystal_size_min 0.046
_refine_diff_density_max 0.319
_refine_diff_density_min -0.286
_refine_diff_density_rms 0.076
_refine_ls_abs_structure_details
;
 Flack x determined using 1314 quotients [(I+)-(I-)]/[(I+)+(I-)]
 (Parsons, Flack and Wagner, Acta Cryst. B69 (2013) 249-259).
;
_refine_ls_abs_structure_Flack 0.05(12)
_refine_ls_extinction_method none
_refine_ls_goodness_of_fit_ref 1.081
_refine_ls_hydrogen_treatment constr
_refine_ls_matrix_type full
_refine_ls_number_parameters 262
_refine_ls_number_reflns 3580
_refine_ls_number_restraints 1
_refine_ls_restrained_S_all 1.081
_refine_ls_R_factor_all 0.0664
_refine_ls_R_factor_gt 0.0553
_refine_ls_shift/su_max 0.000
_refine_ls_shift/su_mean 0.000
_refine_ls_structure_factor_coef Fsqd
_refine_ls_weighting_details 'w=1/[\s^2^(Fo^2^)+(0.0550P)^2^+4.0000P] where P=(Fo^2^+2Fc^2^)/3'
_refine_ls_weighting_scheme calc
_refine_ls_wR_factor_gt 0.1343
_refine_ls_wR_factor_ref 0.1373
_reflns_Friedel_coverage 0.699
_reflns_Friedel_fraction_full 0.956
_reflns_Friedel_fraction_max 0.840
_reflns_number_gt 3391
_reflns_number_total 3580
_reflns_threshold_expression 'I > 2\s(I)'
_cod_data_source_file d1cc01020d2.cif
_cod_data_source_block hpd122
_cod_depositor_comments 'Adding full bibliography for 7128238--7128240.cif.'
_cod_database_code 7128240
_shelx_shelxl_version_number 2018/3
_chemical_oxdiff_formula 'C H N O'
_chemical_oxdiff_usercomment Pure1-RP-2120
_shelx_space_group_comment
;
The symmetry employed for this shelxl refinement is uniquely defined
by the following loop, which should always be used as a source of
symmetry information in preference to the above space-group names.
They are only intended as comments.
;
_shelx_estimated_absorpt_t_max 0.961
_shelx_estimated_absorpt_t_min 0.849
_reflns_odcompleteness_completeness 99.95
_reflns_odcompleteness_iscentric 1
_reflns_odcompleteness_theta 66.97
_olex2_refinement_description
;
1. Fixed Uiso
 At 1.2 times of:
  All C(H) groups, All C(H,H) groups
2.a Ternary CH refined with riding coordinates:
 C6(H6), C1(H1), C2(H2)
2.b Secondary CH2 refined with riding coordinates:
 C5(H5A,H5B), C3(H3A,H3B)
2.c Aromatic/amide H refined with riding coordinates:
 C7(H7), C17(H17), C8(H8), C12(H12), C14(H14), C20(H20), C18(H18), C9(H9),
 C15(H15), C11(H11), C21(H21)
;
_olex2_exptl_crystal_mounting_method 'nylon loop'
_olex2_submission_special_instructions 'No special instructions were received'
_oxdiff_exptl_absorpt_empirical_details
;
Empirical correction (ABSPACK) includes:
- Absorption correction using spherical harmonics
- Frame scaling
;
_oxdiff_exptl_absorpt_empirical_full_max 1.889
_oxdiff_exptl_absorpt_empirical_full_min 0.563

loop_
_space_group_symop_operation_xyz
'x, y, z'
'-x, y, -z'
'x+1/2, y+1/2, z'
'-x+1/2, y+1/2, -z'

loop_
_atom_site_label
_atom_site_type_symbol
_atom_site_fract_x
_atom_site_fract_y
_atom_site_fract_z
_atom_site_U_iso_or_equiv
_atom_site_adp_type
_atom_site_occupancy
_atom_site_site_symmetry_order
_atom_site_calc_flag
_atom_site_refinement_flags_posn
_atom_site_refinement_flags_adp
_atom_site_refinement_flags_occupancy
_atom_site_disorder_assembly
_atom_site_disorder_group
O5 O 0.67471(13) 0.2467(7) 0.38205(17) 0.0385(7) Uani 1 1 d . . . . .
O3 O 0.20057(13) 1.2140(6) 0.77490(17) 0.0369(7) Uani 1 1 d . . . . .
O4 O 0.21108(15) 1.2678(7) 0.90162(18) 0.0421(8) Uani 1 1 d . . . . .
O1 O 0.44442(14) -0.2687(6) 0.63639(19) 0.0402(8) Uani 1 1 d . . . . .
O6 O 0.72817(14) -0.0547(7) 0.44014(18) 0.0386(7) Uani 1 1 d . . . . .
O2 O 0.56814(14) 0.4023(6) 0.92492(17) 0.0398(8) Uani 1 1 d . . . . .
N1 N 0.22301(14) 1.1563(7) 0.84091(19) 0.0284(8) Uani 1 1 d . . . . .
N2 N 0.68657(15) 0.1080(7) 0.43864(19) 0.0288(8) Uani 1 1 d . . . . .
C4 C 0.55843(17) 0.2499(8) 0.8717(2) 0.0274(8) Uani 1 1 d . . . . .
C7 C 0.46227(17) -0.0622(8) 0.6584(2) 0.0267(8) Uani 1 1 d . . . . .
H7 H 0.447874 0.083460 0.628978 0.032 Uiso 1 1 calc R U . . .
C17 C 0.57449(18) 0.3624(8) 0.5807(2) 0.0261(8) Uani 1 1 d . . . . .
H17 H 0.544895 0.496681 0.583371 0.031 Uiso 1 1 calc R U . . .
C16 C 0.58300(16) 0.1962(8) 0.6445(2) 0.0240(8) Uani 1 1 d . . . . .
C6 C 0.54647(16) 0.2199(7) 0.7190(2) 0.0233(8) Uani 1 1 d . . . . .
H6 H 0.517863 0.370061 0.711963 0.028 Uiso 1 1 calc R U . . .
C1 C 0.50653(17) -0.0198(7) 0.7304(2) 0.0236(8) Uani 1 1 d . . . . .
H1 H 0.534963 -0.171001 0.735681 0.028 Uiso 1 1 calc R U . . .
C8 C 0.42057(17) 0.2056(8) 0.8018(2) 0.0262(8) Uani 1 1 d . . . . .
H8 H 0.398409 0.226394 0.751780 0.031 Uiso 1 1 calc R U . . .
C12 C 0.29687(18) 0.8859(8) 0.9185(2) 0.0287(9) Uani 1 1 d . . . . .
H12 H 0.286542 0.975463 0.965238 0.034 Uiso 1 1 calc R U . . .
C19 C 0.65088(16) 0.1384(8) 0.5107(2) 0.0253(8) Uani 1 1 d . . . . .
C14 C 0.28079(18) 0.8170(8) 0.7765(2) 0.0296(9) Uani 1 1 d . . . . .
H14 H 0.259648 0.860559 0.727332 0.035 Uiso 1 1 calc R U . . .
C10 C 0.35580(18) 0.5583(8) 0.8537(2) 0.0262(8) Uani 1 1 d . . . . .
C13 C 0.26857(17) 0.9450(8) 0.8457(2) 0.0264(8) Uani 1 1 d . . . . .
C20 C 0.66031(18) -0.0326(9) 0.5717(2) 0.0301(9) Uani 1 1 d . . . . .
H20 H 0.689323 -0.168606 0.567980 0.036 Uiso 1 1 calc R U . . .
C18 C 0.60839(18) 0.3374(8) 0.5126(2) 0.0270(8) Uani 1 1 d . . . . .
H18 H 0.602550 0.452637 0.469116 0.032 Uiso 1 1 calc R U . . .
C9 C 0.40564(18) 0.3617(8) 0.8596(2) 0.0266(8) Uani 1 1 d . . . . .
H9 H 0.428775 0.346903 0.909112 0.032 Uiso 1 1 calc R U . . .
C15 C 0.32500(18) 0.6223(9) 0.7808(2) 0.0301(9) Uani 1 1 d . . . . .
H15 H 0.334373 0.531846 0.733866 0.036 Uiso 1 1 calc R U . . .
C11 C 0.34119(18) 0.6909(8) 0.9221(2) 0.0280(8) Uani 1 1 d . . . . .
H11 H 0.361657 0.648124 0.971802 0.034 Uiso 1 1 calc R U . . .
C2 C 0.46931(18) -0.0026(7) 0.8072(2) 0.0258(8) Uani 1 1 d . . . . .
H2 H 0.447028 -0.169169 0.812665 0.031 Uiso 1 1 calc R U . . .
C5 C 0.58986(18) 0.2686(9) 0.7937(2) 0.0295(9) Uani 1 1 d . . . . .
H5A H 0.624363 0.143114 0.794214 0.035 Uiso 1 1 calc R U . . .
H5B H 0.608252 0.441471 0.789512 0.035 Uiso 1 1 calc R U . . .
C21 C 0.62651(18) -0.0028(8) 0.6391(2) 0.0309(9) Uani 1 1 d . . . . .
H21 H 0.632876 -0.118810 0.682313 0.037 Uiso 1 1 calc R U . . .
C3 C 0.5157(2) 0.0229(8) 0.8794(2) 0.0308(9) Uani 1 1 d . . . . .
H3A H 0.492484 0.041858 0.928399 0.037 Uiso 1 1 calc R U . . .
H3B H 0.540972 -0.135233 0.884764 0.037 Uiso 1 1 calc R U . . .

loop_
_atom_site_aniso_label
_atom_site_aniso_U_11
_atom_site_aniso_U_22
_atom_site_aniso_U_33
_atom_site_aniso_U_23
_atom_site_aniso_U_13
_atom_site_aniso_U_12
O5 0.0303(15) 0.0533(19) 0.0322(15) 0.0130(15) 0.0040(12) 0.0062(15)
O3 0.0263(14) 0.0463(18) 0.0372(15) 0.0095(14) -0.0052(12) 0.0016(14)
O4 0.0362(17) 0.055(2) 0.0355(16) -0.0004(16) 0.0040(13) 0.0128(16)
O1 0.0305(15) 0.0410(18) 0.0484(17) -0.0191(15) -0.0028(13) -0.0040(14)
O6 0.0248(15) 0.0485(18) 0.0429(17) 0.0069(15) 0.0066(12) 0.0123(14)
O2 0.0356(17) 0.0466(19) 0.0362(16) -0.0136(15) -0.0073(13) 0.0016(14)
N1 0.0173(15) 0.0370(19) 0.0310(17) 0.0049(15) 0.0008(13) -0.0025(14)
N2 0.0210(16) 0.0362(19) 0.0292(16) 0.0025(15) 0.0007(13) -0.0005(15)
C4 0.0216(18) 0.031(2) 0.0285(18) -0.0011(17) -0.0064(15) 0.0039(17)
C7 0.0171(17) 0.034(2) 0.0295(19) -0.0073(17) 0.0011(14) 0.0007(16)
C17 0.0184(17) 0.0273(19) 0.0323(19) 0.0012(16) -0.0019(14) 0.0013(16)
C16 0.0148(16) 0.0268(19) 0.0302(18) -0.0010(15) -0.0002(14) -0.0011(15)
C6 0.0183(17) 0.0233(18) 0.0280(18) 0.0025(16) -0.0006(14) -0.0014(15)
C1 0.0205(18) 0.0240(18) 0.0262(17) -0.0014(15) 0.0006(14) -0.0022(15)
C8 0.0182(17) 0.032(2) 0.0285(18) 0.0005(16) 0.0000(14) -0.0055(16)
C12 0.025(2) 0.036(2) 0.0251(18) 0.0022(17) 0.0030(15) 0.0004(17)
C19 0.0128(17) 0.034(2) 0.0294(18) 0.0014(17) -0.0003(14) -0.0012(15)
C14 0.0200(19) 0.040(2) 0.0285(19) 0.0020(18) -0.0028(15) -0.0042(17)
C10 0.0194(18) 0.029(2) 0.0300(19) 0.0005(17) 0.0018(15) -0.0058(16)
C13 0.0179(18) 0.0308(19) 0.0303(19) 0.0052(16) 0.0003(14) -0.0021(16)
C20 0.0148(17) 0.037(2) 0.038(2) 0.0047(19) 0.0017(15) 0.0050(17)
C18 0.024(2) 0.029(2) 0.0281(18) 0.0037(16) -0.0036(15) 0.0013(16)
C9 0.0235(19) 0.029(2) 0.0274(18) 0.0030(16) 0.0005(14) -0.0022(16)
C15 0.025(2) 0.038(2) 0.0272(18) -0.0044(18) 0.0026(15) -0.0059(17)
C11 0.0252(19) 0.034(2) 0.0244(17) 0.0016(16) -0.0009(14) 0.0005(17)
C2 0.0231(19) 0.0257(19) 0.0288(18) 0.0008(16) 0.0026(15) -0.0037(15)
C5 0.0216(19) 0.035(2) 0.0312(19) -0.0007(18) -0.0037(15) -0.0051(17)
C21 0.023(2) 0.038(2) 0.033(2) 0.0125(18) 0.0033(16) 0.0079(17)
C3 0.036(2) 0.031(2) 0.0255(18) 0.0034(17) 0.0017(16) 0.0018(18)

loop_
_atom_type_symbol
_atom_type_description
_atom_type_scat_dispersion_real
_atom_type_scat_dispersion_imag
_atom_type_scat_source
C C 0.0181 0.0091 'International Tables Vol C Tables 4.2.6.8 and 6.1.1.4'
H H 0.0000 0.0000 'International Tables Vol C Tables 4.2.6.8 and 6.1.1.4'
N N 0.0311 0.0180 'International Tables Vol C Tables 4.2.6.8 and 6.1.1.4'
O O 0.0492 0.0322 'International Tables Vol C Tables 4.2.6.8 and 6.1.1.4'

loop_
_exptl_crystal_face_index_h
_exptl_crystal_face_index_k
_exptl_crystal_face_index_l
_exptl_crystal_face_perp_dist
0 -3 -6 0.0909
14 0 -1 0.0296
0 3 6 0.0498
-14 0 0 0.0193
-7 -2 6 0.0943
-9 0 -8 0.0280
5 2 -7 0.0661
9 0 8 0.0146

loop_
_geom_angle_atom_site_label_1
_geom_angle_atom_site_label_2
_geom_angle_atom_site_label_3
_geom_angle
_geom_angle_site_symmetry_1
_geom_angle_site_symmetry_3
_geom_angle_publ_flag
O3 N1 C13 117.6(3) . . ?
O4 N1 O3 123.6(4) . . ?
O4 N1 C13 118.8(3) . . ?
O5 N2 O6 123.4(3) . . ?
O5 N2 C19 118.8(3) . . ?
O6 N2 C19 117.8(3) . . ?
O2 C4 C5 122.2(4) . . ?
O2 C4 C3 122.5(4) . . ?
C3 C4 C5 115.3(3) . . ?
O1 C7 H7 118.1 . . ?
O1 C7 C1 123.8(4) . . ?
C1 C7 H7 118.1 . . ?
C16 C17 H17 119.2 . . ?
C16 C17 C18 121.5(4) . . ?
C18 C17 H17 119.2 . . ?
C17 C16 C6 122.3(3) . . ?
C17 C16 C21 118.4(3) . . ?
C21 C16 C6 119.3(3) . . ?
C16 C6 H6 108.0 . . ?
C16 C6 C1 110.7(3) . . ?
C16 C6 C5 111.5(3) . . ?
C1 C6 H6 108.0 . . ?
C1 C6 C5 110.6(3) . . ?
C5 C6 H6 108.0 . . ?
C7 C1 C6 110.6(3) . . ?
C7 C1 H1 108.1 . . ?
C7 C1 C2 109.9(3) . . ?
C6 C1 H1 108.1 . . ?
C6 C1 C2 111.8(3) . . ?
C2 C1 H1 108.1 . . ?
C9 C8 H8 116.7 . . ?
C9 C8 C2 126.6(4) . . ?
C2 C8 H8 116.7 . . ?
C13 C12 H12 120.9 . . ?
C13 C12 C11 118.2(4) . . ?
C11 C12 H12 120.9 . . ?
C20 C19 N2 118.8(3) . . ?
C20 C19 C18 123.0(4) . . ?
C18 C19 N2 118.2(3) . . ?
C13 C14 H14 120.9 . . ?
C13 C14 C15 118.1(4) . . ?
C15 C14 H14 120.9 . . ?
C15 C10 C9 122.0(4) . . ?
C11 C10 C9 118.9(3) . . ?
C11 C10 C15 119.0(4) . . ?
C12 C13 N1 118.6(4) . . ?
C12 C13 C14 123.2(4) . . ?
C14 C13 N1 118.2(3) . . ?
C19 C20 H20 120.8 . . ?
C19 C20 C21 118.4(4) . . ?
C21 C20 H20 120.8 . . ?
C17 C18 H18 121.2 . . ?
C19 C18 C17 117.6(4) . . ?
C19 C18 H18 121.2 . . ?
C8 C9 C10 125.6(4) . . ?
C8 C9 H9 117.2 . . ?
C10 C9 H9 117.2 . . ?
C14 C15 C10 120.6(4) . . ?
C14 C15 H15 119.7 . . ?
C10 C15 H15 119.7 . . ?
C12 C11 H11 119.6 . . ?
C10 C11 C12 120.8(4) . . ?
C10 C11 H11 119.6 . . ?
C1 C2 H2 107.3 . . ?
C8 C2 C1 112.2(3) . . ?
C8 C2 H2 107.3 . . ?
C8 C2 C3 113.9(3) . . ?
C3 C2 C1 108.6(3) . . ?
C3 C2 H2 107.3 . . ?
C4 C5 C6 114.5(3) . . ?
C4 C5 H5A 108.6 . . ?
C4 C5 H5B 108.6 . . ?
C6 C5 H5A 108.6 . . ?
C6 C5 H5B 108.6 . . ?
H5A C5 H5B 107.6 . . ?
C16 C21 H21 119.5 . . ?
C20 C21 C16 121.1(4) . . ?
C20 C21 H21 119.5 . . ?
C4 C3 C2 111.9(3) . . ?
C4 C3 H3A 109.2 . . ?
C4 C3 H3B 109.2 . . ?
C2 C3 H3A 109.2 . . ?
C2 C3 H3B 109.2 . . ?
H3A C3 H3B 107.9 . . ?

loop_
_geom_bond_atom_site_label_1
_geom_bond_atom_site_label_2
_geom_bond_distance
_geom_bond_site_symmetry_2
_geom_bond_publ_flag
O5 N2 1.212(4) . ?
O3 N1 1.223(4) . ?
O4 N1 1.214(5) . ?
O1 C7 1.196(5) . ?
O6 N2 1.234(5) . ?
O2 C4 1.207(5) . ?
N1 C13 1.476(5) . ?
N2 C19 1.477(5) . ?
C4 C5 1.511(5) . ?
C4 C3 1.510(6) . ?
C7 H7 0.9500 . ?
C7 C1 1.516(5) . ?
C17 H17 0.9500 . ?
C17 C16 1.384(5) . ?
C17 C18 1.395(5) . ?
C16 C6 1.518(5) . ?
C16 C21 1.405(5) . ?
C6 H6 1.0000 . ?
C6 C1 1.537(5) . ?
C6 C5 1.545(5) . ?
C1 H1 1.0000 . ?
C1 C2 1.557(5) . ?
C8 H8 0.9500 . ?
C8 C9 1.320(6) . ?
C8 C2 1.511(5) . ?
C12 H12 0.9500 . ?
C12 C13 1.373(5) . ?
C12 C11 1.394(6) . ?
C19 C20 1.366(6) . ?
C19 C18 1.386(5) . ?
C14 H14 0.9500 . ?
C14 C13 1.378(6) . ?
C14 C15 1.392(6) . ?
C10 C9 1.484(5) . ?
C10 C15 1.402(6) . ?
C10 C11 1.392(5) . ?
C20 H20 0.9500 . ?
C20 C21 1.387(5) . ?
C18 H18 0.9500 . ?
C9 H9 0.9500 . ?
C15 H15 0.9500 . ?
C11 H11 0.9500 . ?
C2 H2 1.0000 . ?
C2 C3 1.537(6) . ?
C5 H5A 0.9900 . ?
C5 H5B 0.9900 . ?
C21 H21 0.9500 . ?
C3 H3A 0.9900 . ?
C3 H3B 0.9900 . ?

loop_
_geom_torsion_atom_site_label_1
_geom_torsion_atom_site_label_2
_geom_torsion_atom_site_label_3
_geom_torsion_atom_site_label_4
_geom_torsion
_geom_torsion_site_symmetry_1
_geom_torsion_site_symmetry_2
_geom_torsion_site_symmetry_3
_geom_torsion_site_symmetry_4
_geom_torsion_publ_flag
O5 N2 C19 C20 174.2(4) . . . . ?
O5 N2 C19 C18 -4.7(5) . . . . ?
O3 N1 C13 C12 176.5(4) . . . . ?
O3 N1 C13 C14 -3.2(5) . . . . ?
O4 N1 C13 C12 -1.5(6) . . . . ?
O4 N1 C13 C14 178.8(4) . . . . ?
O1 C7 C1 C6 149.9(4) . . . . ?
O1 C7 C1 C2 -86.1(5) . . . . ?
O6 N2 C19 C20 -7.5(5) . . . . ?
O6 N2 C19 C18 173.6(4) . . . . ?
O2 C4 C5 C6 -136.9(4) . . . . ?
O2 C4 C3 C2 131.8(4) . . . . ?
N2 C19 C20 C21 -179.9(4) . . . . ?
N2 C19 C18 C17 179.3(3) . . . . ?
C7 C1 C2 C8 -56.8(4) . . . . ?
C7 C1 C2 C3 176.4(3) . . . . ?
C17 C16 C6 C1 117.7(4) . . . . ?
C17 C16 C6 C5 -118.9(4) . . . . ?
C17 C16 C21 C20 0.1(6) . . . . ?
C16 C17 C18 C19 0.4(6) . . . . ?
C16 C6 C1 C7 -58.1(4) . . . . ?
C16 C6 C1 C2 179.1(3) . . . . ?
C16 C6 C5 C4 -170.1(4) . . . . ?
C6 C16 C21 C20 179.3(4) . . . . ?
C6 C1 C2 C8 66.4(4) . . . . ?
C6 C1 C2 C3 -60.4(4) . . . . ?
C1 C6 C5 C4 -46.6(5) . . . . ?
C1 C2 C3 C4 56.4(4) . . . . ?
C8 C2 C3 C4 -69.4(4) . . . . ?
C19 C20 C21 C16 0.8(6) . . . . ?
C13 C12 C11 C10 -0.6(6) . . . . ?
C13 C14 C15 C10 0.3(6) . . . . ?
C20 C19 C18 C17 0.5(6) . . . . ?
C18 C17 C16 C6 -179.9(4) . . . . ?
C18 C17 C16 C21 -0.7(6) . . . . ?
C18 C19 C20 C21 -1.1(6) . . . . ?
C9 C8 C2 C1 -140.7(4) . . . . ?
C9 C8 C2 C3 -16.9(6) . . . . ?
C9 C10 C15 C14 -176.5(4) . . . . ?
C9 C10 C11 C12 176.8(4) . . . . ?
C15 C14 C13 N1 178.3(4) . . . . ?
C15 C14 C13 C12 -1.4(6) . . . . ?
C15 C10 C9 C8 -9.4(6) . . . . ?
C15 C10 C11 C12 -0.4(6) . . . . ?
C11 C12 C13 N1 -178.1(3) . . . . ?
C11 C12 C13 C14 1.6(6) . . . . ?
C11 C10 C9 C8 173.5(4) . . . . ?
C11 C10 C15 C14 0.5(6) . . . . ?
C2 C8 C9 C10 -177.4(4) . . . . ?
C5 C4 C3 C2 -50.1(5) . . . . ?
C5 C6 C1 C7 177.9(3) . . . . ?
C5 C6 C1 C2 55.1(4) . . . . ?
C21 C16 C6 C1 -61.5(4) . . . . ?
C21 C16 C6 C5 62.0(5) . . . . ?
C3 C4 C5 C6 45.0(5) . . . . ?

loop_
_exptl_oxdiff_crystal_face_indexfrac_h
_exptl_oxdiff_crystal_face_indexfrac_k
_exptl_oxdiff_crystal_face_indexfrac_l
_exptl_oxdiff_crystal_face_x
_exptl_oxdiff_crystal_face_y
_exptl_oxdiff_crystal_face_z
-0.1921 -2.8962 -5.6595 -0.6151 -0.5236 0.5895
13.9512 0.1389 -0.8848 -0.4263 -0.3659 -0.8273
-0.3795 2.8921 5.6988 0.6329 0.5389 -0.5559
-13.8561 -0.4226 0.3210 0.3624 0.3114 0.8785
-6.8114 -2.4655 5.5442 0.4990 -0.5829 0.6412
-9.4491 -0.3138 -7.5637 -0.3931 0.4627 0.7946
5.0047 2.3851 -6.8902 -0.5670 0.6631 -0.4887
9.1086 0.1877 7.8549 0.4190 -0.4930 -0.7624
